data_7212582
loop_
_publ_author_name
'Zhang, Tianle'
'Hu, Yuejie'
'Kong, Jianxi'
'Meng, Xianggao'
'Dai, Xiaomei'
'Song, Hongbin'

_publ_section_title
;
 Rational assembly and luminescence properties of 2 and 3D organometallic
 networks using silver(i) 4-pyridylethynide and 5-pyrimidylethynide
 complexes as building units
;
_journal_issue 10
_journal_name_full CrystEngComm
_journal_page_first 3027
_journal_paper_doi 10.1039/c002038a
_journal_volume 12
_journal_year 2010
_chemical_formula_sum 'C6 H5 Ag4 N5 O10'
_chemical_formula_weight 738.63
_chemical_name_common AgNO3-5-pyrimidylethynide
_chemical_name_systematic
;
?
;
_space_group_IT_number 14
_symmetry_cell_setting monoclinic
_symmetry_space_group_name_Hall '-P 2ybc'
_symmetry_space_group_name_H-M 'P 1 21/c 1'
_atom_sites_solution_hydrogens geom
_atom_sites_solution_primary direct
_atom_sites_solution_secondary difmap
_audit_creation_method SHELXL-97
_cell_angle_alpha 90.00
_cell_angle_beta 96.8360(10)
_cell_angle_gamma 90.00
_cell_formula_units_Z 4
_cell_length_a 7.9993(5)
_cell_length_b 11.2241(8)
_cell_length_c 16.2302(11)
_cell_measurement_temperature 296(2)
_cell_volume 1446.87(17)
_computing_structure_refinement 'SHELXL-97 (Sheldrick, 1997)'
_computing_structure_solution 'SHELXS-97 (Sheldrick, 1990)'
_diffrn_ambient_temperature 296(2)
_diffrn_measured_fraction_theta_full 0.992
_diffrn_measured_fraction_theta_max 0.992
_diffrn_measurement_device_type 'Bruker Smart Apex II CCD'
_diffrn_measurement_method '\f and \w'
_diffrn_radiation_monochromator graphite
_diffrn_radiation_source 'fine-focus sealed tube'
_diffrn_radiation_type MoK\a
_diffrn_radiation_wavelength 0.71073
_diffrn_reflns_av_R_equivalents 0.1189
_diffrn_reflns_av_sigmaI/netI 0.0664
_diffrn_reflns_limit_h_max 10
_diffrn_reflns_limit_h_min -10
_diffrn_reflns_limit_k_max 14
_diffrn_reflns_limit_k_min -14
_diffrn_reflns_limit_l_max 20
_diffrn_reflns_limit_l_min -16
_diffrn_reflns_number 13294
_diffrn_reflns_theta_full 26.99
_diffrn_reflns_theta_max 26.99
_diffrn_reflns_theta_min 2.21
_exptl_absorpt_coefficient_mu 5.401
_exptl_absorpt_correction_T_max 0.6142
_exptl_absorpt_correction_T_min 0.4114
_exptl_absorpt_correction_type multi-scan
_exptl_absorpt_process_details SADABS,Sheldrick,1997
_exptl_crystal_colour colorless
_exptl_crystal_density_diffrn 3.391
_exptl_crystal_density_method 'not measured'
_exptl_crystal_description block
_exptl_crystal_F_000 1376
_exptl_crystal_size_max 0.20
_exptl_crystal_size_mid 0.10
_exptl_crystal_size_min 0.10
_refine_diff_density_max 2.244
_refine_diff_density_min -2.631
_refine_diff_density_rms 0.950
_refine_ls_extinction_coef 0.0103(8)
_refine_ls_extinction_expression Fc^*^=kFc[1+0.001xFc^2^\l^3^/sin(2\q)]^-1/4^
_refine_ls_extinction_method SHELXL
_refine_ls_goodness_of_fit_ref 1.145
_refine_ls_hydrogen_treatment constr
_refine_ls_matrix_type full
_refine_ls_number_parameters 227
_refine_ls_number_reflns 3135
_refine_ls_number_restraints 0
_refine_ls_restrained_S_all 1.145
_refine_ls_R_factor_all 0.0624
_refine_ls_R_factor_gt 0.0522
_refine_ls_shift/su_max 0.000
_refine_ls_shift/su_mean 0.000
_refine_ls_structure_factor_coef Fsqd
_refine_ls_weighting_details 'calc w=1/[\s^2^(Fo^2^)+(0.0974P)^2^+2.9644P] where P=(Fo^2^+2Fc^2^)/3'
_refine_ls_weighting_scheme calc
_refine_ls_wR_factor_gt 0.1436
_refine_ls_wR_factor_ref 0.1684
_reflns_number_gt 2793
_reflns_number_total 3135
_reflns_threshold_expression >2sigma(I)
_cod_data_source_file c002038a.txt
_cod_data_source_block Compound-3
_cod_depositor_comments
;
The following automatic conversions were performed:

'_symmetry_cell_setting' value 'Monoclinic' changed to 'monoclinic'
according to /home/saulius/struct/CIF-dictionaries/cif_core.dic
dictionary named 'cif_core.dic' version 2.4.2 from 2011-04-26.

Automatic conversion script
Id: cif_fix_values 1891 2012-01-12 08:04:46Z andrius 
;
_cod_original_sg_symbol_H-M P2(1)/c
_cod_database_code 7212582

loop_
_symmetry_equiv_pos_as_xyz
'x, y, z'
'-x, y+1/2, -z+1/2'
'-x, -y, -z'
'x, -y-1/2, z-1/2'

loop_
_atom_site_label
_atom_site_type_symbol
_atom_site_fract_x
_atom_site_fract_y
_atom_site_fract_z
_atom_site_U_iso_or_equiv
_atom_site_adp_type
_atom_site_occupancy
_atom_site_symmetry_multiplicity
_atom_site_calc_flag
_atom_site_refinement_flags
Ag1 Ag 0.18565(7) 0.29198(6) 0.14133(4) 0.0421(3) Uani 1 1 d .
Ag2 Ag 0.25617(9) 0.13327(7) 0.30738(5) 0.0533(3) Uani 1 1 d .
Ag3 Ag 0.31635(10) 0.38427(6) 0.31839(4) 0.0477(3) Uani 1 1 d .
Ag4 Ag 0.60485(8) 0.21773(6) 0.35607(3) 0.0416(3) Uani 1 1 d .
C1 C -0.1468(9) 0.2674(6) 0.0204(4) 0.0292(13) Uani 1 1 d .
H1 H -0.0675 0.2729 -0.0170 0.035 Uiso 1 1 calc R
C2 C -0.2058(9) 0.2804(6) 0.1544(4) 0.0277(13) Uani 1 1 d .
H2 H -0.1717 0.2966 0.2101 0.033 Uiso 1 1 calc R
C3 C 0.5797(9) 0.2365(6) 0.0432(5) 0.0306(14) Uani 1 1 d .
H3 H 0.4691 0.2174 0.0233 0.037 Uiso 1 1 calc R
C4 C 0.6233(9) 0.2550(5) 0.1281(5) 0.0278(13) Uani 1 1 d .
C5 C 0.5017(9) 0.2495(6) 0.1849(4) 0.0283(14) Uani 1 1 d .
C6 C 0.4116(9) 0.2469(6) 0.2393(4) 0.0289(14) Uani 1 1 d .
N1 N -0.0931(7) 0.2815(5) 0.1005(3) 0.0261(11) Uani 1 1 d .
N2 N -0.3046(7) 0.2460(5) -0.0101(4) 0.0271(11) Uani 1 1 d .
N3 N 0.8908(7) 0.0788(5) 0.2952(3) 0.0307(12) Uani 1 1 d .
N4 N 0.6954(9) 0.4982(5) 0.3802(4) 0.0383(15) Uani 1 1 d .
N5 N 0.2550(11) 0.0728(6) 0.4857(4) 0.0481(17) Uani 1 1 d .
O1 O 0.7381(7) 0.0570(5) 0.2805(3) 0.0417(13) Uani 1 1 d .
O2 O 0.9344(8) 0.1726(5) 0.3305(4) 0.0462(14) Uani 1 1 d .
O3 O 0.9967(9) 0.0086(6) 0.2730(4) 0.0544(16) Uani 1 1 d .
O4 O 0.7199(14) 0.4445(7) 0.3166(5) 0.086(3) Uani 1 1 d .
O5 O 0.8149(9) 0.5546(7) 0.4190(4) 0.0614(18) Uani 1 1 d .
O6 O 0.5557(8) 0.4986(5) 0.4052(4) 0.0499(15) Uani 1 1 d .
O7 O 0.3001(13) 0.0141(6) 0.4263(4) 0.074(3) Uani 1 1 d .
O8 O 0.2224(7) 0.1789(5) 0.4773(4) 0.0473(14) Uani 1 1 d .
O9 O 0.2387(16) 0.0241(7) 0.5528(5) 0.095(3) Uani 1 1 d .
O1W O 0.1597(9) 0.4716(6) 0.4071(4) 0.0541(16) Uani 1 1 d .

loop_
_atom_site_aniso_label
_atom_site_aniso_U_11
_atom_site_aniso_U_22
_atom_site_aniso_U_33
_atom_site_aniso_U_23
_atom_site_aniso_U_13
_atom_site_aniso_U_12
Ag1 0.0311(4) 0.0494(4) 0.0429(4) 0.0027(3) -0.0071(3) 0.0017(2)
Ag2 0.0501(5) 0.0605(5) 0.0520(5) 0.0127(3) 0.0171(3) -0.0206(3)
Ag3 0.0616(5) 0.0454(4) 0.0379(4) -0.0046(2) 0.0141(3) 0.0193(3)
Ag4 0.0376(4) 0.0602(4) 0.0256(4) -0.0077(2) -0.0012(3) 0.0089(3)
C1 0.025(3) 0.037(3) 0.028(3) 0.000(3) 0.012(3) 0.002(3)
C2 0.036(4) 0.028(3) 0.020(3) 0.003(2) 0.008(3) -0.003(3)
C3 0.027(3) 0.035(3) 0.031(4) 0.000(3) 0.007(3) -0.002(3)
C4 0.032(3) 0.024(3) 0.030(3) 0.000(2) 0.013(3) 0.002(2)
C5 0.028(3) 0.026(3) 0.031(4) 0.004(2) 0.006(3) -0.002(2)
C6 0.030(3) 0.033(3) 0.025(3) -0.003(3) 0.008(3) -0.002(3)
N1 0.024(3) 0.033(3) 0.022(3) -0.001(2) 0.005(2) 0.002(2)
N2 0.026(3) 0.033(3) 0.022(3) 0.000(2) 0.005(2) -0.002(2)
N3 0.031(3) 0.037(3) 0.025(3) 0.005(2) 0.006(2) 0.003(2)
N4 0.053(4) 0.028(3) 0.035(3) 0.005(2) 0.014(3) -0.005(3)
N5 0.070(5) 0.038(3) 0.037(4) -0.003(3) 0.010(3) -0.008(3)
O1 0.039(3) 0.048(3) 0.039(3) -0.007(2) 0.009(2) 0.001(2)
O2 0.057(4) 0.042(3) 0.039(3) -0.008(3) 0.005(3) -0.008(3)
O3 0.052(4) 0.056(3) 0.057(4) -0.009(3) 0.016(3) 0.018(3)
O4 0.125(8) 0.064(4) 0.081(6) -0.032(4) 0.068(6) -0.035(5)
O5 0.049(4) 0.073(4) 0.060(4) 0.007(3) -0.005(3) -0.014(3)
O6 0.041(3) 0.044(3) 0.068(4) -0.002(3) 0.024(3) 0.003(3)
O7 0.150(8) 0.041(3) 0.035(3) -0.006(3) 0.032(4) -0.002(4)
O8 0.035(3) 0.044(3) 0.063(4) -0.001(3) 0.010(3) -0.001(2)
O9 0.193(11) 0.056(4) 0.047(4) 0.005(3) 0.049(5) 0.010(5)
O1W 0.052(4) 0.073(4) 0.040(3) -0.006(3) 0.016(3) 0.018(3)

loop_
_atom_type_symbol
_atom_type_description
_atom_type_scat_dispersion_real
_atom_type_scat_dispersion_imag
_atom_type_scat_source
C C 0.0033 0.0016 'International Tables Vol C Tables 4.2.6.8 and 6.1.1.4'
H H 0.0000 0.0000 'International Tables Vol C Tables 4.2.6.8 and 6.1.1.4'
N N 0.0061 0.0033 'International Tables Vol C Tables 4.2.6.8 and 6.1.1.4'
O O 0.0106 0.0060 'International Tables Vol C Tables 4.2.6.8 and 6.1.1.4'
Ag Ag -0.8971 1.1015 'International Tables Vol C Tables 4.2.6.8 and 6.1.1.4'

loop_
_geom_angle_atom_site_label_1
_geom_angle_atom_site_label_2
_geom_angle_atom_site_label_3
_geom_angle
_geom_angle_site_symmetry_1
_geom_angle_site_symmetry_3
N1 Ag1 C6 148.7(2) . .
N1 Ag1 O9 95.8(3) . 4_565
C6 Ag1 O9 113.0(3) . 4_565
N1 Ag1 C5 166.3(2) . .
C6 Ag1 C5 27.8(2) . .
O9 Ag1 C5 94.6(3) 4_565 .
N1 Ag1 Ag3 120.03(15) . .
C6 Ag1 Ag3 44.83(17) . .
O9 Ag1 Ag3 100.8(2) 4_565 .
C5 Ag1 Ag3 66.39(16) . .
N1 Ag1 Ag2 106.60(15) . .
C6 Ag1 Ag2 42.34(17) . .
O9 Ag1 Ag2 152.1(2) 4_565 .
C5 Ag1 Ag2 66.52(15) . .
Ag3 Ag1 Ag2 53.60(2) . .
C6 Ag2 O7 135.7(3) . .
C6 Ag2 O3 136.2(2) . 1_455
O7 Ag2 O3 84.5(3) . 1_455
C6 Ag2 Ag3 49.55(17) . .
O7 Ag2 Ag3 120.26(17) . .
O3 Ag2 Ag3 133.75(14) 1_455 .
C6 Ag2 Ag4 50.97(18) . .
O7 Ag2 Ag4 85.3(2) . .
O3 Ag2 Ag4 164.77(15) 1_455 .
Ag3 Ag2 Ag4 61.45(2) . .
C6 Ag2 Ag1 45.91(18) . .
O7 Ag2 Ag1 178.2(2) . .
O3 Ag2 Ag1 93.68(16) 1_455 .
Ag3 Ag2 Ag1 61.27(2) . .
Ag4 Ag2 Ag1 96.41(2) . .
C6 Ag3 O1W 159.9(3) . .
C6 Ag3 O1 102.3(2) . 2_655
O1W Ag3 O1 90.3(2) . 2_655
C6 Ag3 O6 112.4(2) . .
O1W Ag3 O6 82.4(2) . .
O1 Ag3 O6 91.5(2) 2_655 .
C6 Ag3 Ag2 48.73(18) . .
O1W Ag3 Ag2 111.57(19) . .
O1 Ag3 Ag2 134.61(14) 2_655 .
O6 Ag3 Ag2 129.23(14) . .
C6 Ag3 Ag4 50.63(18) . .
O1W Ag3 Ag4 128.39(17) . .
O1 Ag3 Ag4 133.21(14) 2_655 .
O6 Ag3 Ag4 72.13(14) . .
Ag2 Ag3 Ag4 60.98(2) . .
C6 Ag3 Ag1 47.95(18) . .
O1W Ag3 Ag1 125.84(18) . .
O1 Ag3 Ag1 69.79(13) 2_655 .
O6 Ag3 Ag1 144.56(14) . .
Ag2 Ag3 Ag1 65.13(2) . .
Ag4 Ag3 Ag1 98.49(2) . .
N2 Ag4 C6 150.6(2) 4_666 .
N2 Ag4 O1 120.0(2) 4_666 .
C6 Ag4 O1 89.0(2) . .
N2 Ag4 Ag2 120.10(16) 4_666 .
C6 Ag4 Ag2 46.62(17) . .
O1 Ag4 Ag2 94.67(13) . .
N2 Ag4 Ag3 103.77(15) 4_666 .
C6 Ag4 Ag3 47.08(17) . .
O1 Ag4 Ag3 136.10(13) . .
Ag2 Ag4 Ag3 57.57(2) . .
N2 C1 N1 124.8(6) . .
N2 C1 H1 117.6 . .
N1 C1 H1 117.6 . .
N1 C2 C4 120.7(6) . 1_455
N1 C2 H2 119.6 . .
C4 C2 H2 119.6 1_455 .
N2 C3 C4 120.8(6) 1_655 .
N2 C3 H3 119.6 1_655 .
C4 C3 H3 119.6 . .
C3 C4 C2 116.6(6) . 1_655
C3 C4 C5 121.6(7) . .
C2 C4 C5 121.8(6) 1_655 .
C6 C5 C4 173.4(7) . .
C6 C5 Ag1 63.5(4) . .
C4 C5 Ag1 122.5(5) . .
C5 C6 Ag2 144.6(5) . .
C5 C6 Ag3 133.6(5) . .
Ag2 C6 Ag3 81.7(2) . .
C5 C6 Ag1 88.7(5) . .
Ag2 C6 Ag1 91.7(3) . .
Ag3 C6 Ag1 87.2(2) . .
C5 C6 Ag4 101.7(5) . .
Ag2 C6 Ag4 82.4(2) . .
Ag3 C6 Ag4 82.3(2) . .
Ag1 C6 Ag4 168.6(3) . .
C1 N1 C2 118.5(6) . .
C1 N1 Ag1 119.2(5) . .
C2 N1 Ag1 122.1(4) . .
C1 N2 C3 118.3(6) . 1_455
C1 N2 Ag4 120.9(5) . 4_465
C3 N2 Ag4 118.0(5) 1_455 4_465
O2 N3 O1 118.5(6) . .
O2 N3 O3 120.9(7) . .
O1 N3 O3 120.6(7) . .
O4 N4 O6 121.3(8) . .
O4 N4 O5 118.7(9) . .
O6 N4 O5 120.0(7) . .
O8 N5 O9 118.9(8) . .
O8 N5 O7 120.1(7) . .
O9 N5 O7 120.9(8) . .
N3 O1 Ag4 103.4(4) . .
N3 O1 Ag3 111.5(4) . 2_645
Ag4 O1 Ag3 144.9(2) . 2_645
N3 O3 Ag2 99.0(5) . 1_655
N4 O6 Ag3 117.5(5) . .
N5 O7 Ag2 107.7(5) . .
N5 O9 Ag1 100.3(6) . 4_566

loop_
_geom_bond_atom_site_label_1
_geom_bond_atom_site_label_2
_geom_bond_distance
_geom_bond_site_symmetry_2
Ag1 N1 2.252(6) .
Ag1 C6 2.317(7) .
Ag1 O9 2.579(8) 4_565
Ag1 C5 2.588(7) .
Ag1 Ag3 3.1160(9) .
Ag1 Ag2 3.2239(9) .
Ag2 C6 2.172(7) .
Ag2 O7 2.340(7) .
Ag2 O3 2.510(7) 1_455
Ag2 Ag3 2.8600(10) .
Ag2 Ag4 2.9628(10) .
Ag3 C6 2.199(7) .
Ag3 O1W 2.243(6) .
Ag3 O1 2.522(5) 2_655
Ag3 O6 2.580(7) .
Ag3 Ag4 2.9763(9) .
Ag4 N2 2.244(6) 4_666
Ag4 C6 2.322(7) .
Ag4 O1 2.491(5) .
C1 N2 1.321(9) .
C1 N1 1.330(9) .
C1 H1 0.9300 .
C2 N1 1.330(9) .
C2 C4 1.412(10) 1_455
C2 H2 0.9300 .
C3 N2 1.344(10) 1_655
C3 C4 1.397(10) .
C3 H3 0.9300 .
C4 C2 1.412(10) 1_655
C4 C5 1.419(10) .
C5 C6 1.205(10) .
N2 C3 1.344(10) 1_455
N2 Ag4 2.244(6) 4_465
N3 O2 1.229(8) .
N3 O1 1.241(8) .
N3 O3 1.241(9) .
N4 O4 1.231(9) .
N4 O6 1.233(9) .
N4 O5 1.252(9) .
N5 O8 1.224(10) .
N5 O9 1.240(10) .
N5 O7 1.255(10) .
O1 Ag3 2.522(5) 2_645
O3 Ag2 2.510(7) 1_655
O9 Ag1 2.579(8) 4_566

loop_
_geom_torsion_atom_site_label_1
_geom_torsion_atom_site_label_2
_geom_torsion_atom_site_label_3
_geom_torsion_atom_site_label_4
_geom_torsion
_geom_torsion_site_symmetry_1
_geom_torsion_site_symmetry_4
N1 Ag1 Ag2 C6 -175.5(3) . .
O9 Ag1 Ag2 C6 -33.4(5) 4_565 .
C5 Ag1 Ag2 C6 17.1(3) . .
Ag3 Ag1 Ag2 C6 -60.1(2) . .
N1 Ag1 Ag2 O7 31(6) . .
C6 Ag1 Ag2 O7 -154(6) . .
O9 Ag1 Ag2 O7 173(6) 4_565 .
C5 Ag1 Ag2 O7 -137(6) . .
Ag3 Ag1 Ag2 O7 146(6) . .
N1 Ag1 Ag2 O3 23.6(2) . 1_455
C6 Ag1 Ag2 O3 -160.9(3) . 1_455
O9 Ag1 Ag2 O3 165.6(5) 4_565 1_455
C5 Ag1 Ag2 O3 -143.8(2) . 1_455
Ag3 Ag1 Ag2 O3 139.01(14) . 1_455
N1 Ag1 Ag2 Ag3 -115.41(15) . .
C6 Ag1 Ag2 Ag3 60.1(2) . .
O9 Ag1 Ag2 Ag3 26.6(5) 4_565 .
C5 Ag1 Ag2 Ag3 77.17(16) . .
N1 Ag1 Ag2 Ag4 -167.82(15) . .
C6 Ag1 Ag2 Ag4 7.7(2) . .
O9 Ag1 Ag2 Ag4 -25.8(5) 4_565 .
C5 Ag1 Ag2 Ag4 24.76(16) . .
Ag3 Ag1 Ag2 Ag4 -52.41(3) . .
O7 Ag2 Ag3 C6 126.3(4) . .
O3 Ag2 Ag3 C6 -119.8(3) 1_455 .
Ag4 Ag2 Ag3 C6 61.4(2) . .
Ag1 Ag2 Ag3 C6 -54.9(2) . .
C6 Ag2 Ag3 O1W 175.6(3) . .
O7 Ag2 Ag3 O1W -58.1(3) . .
O3 Ag2 Ag3 O1W 55.7(3) 1_455 .
Ag4 Ag2 Ag3 O1W -122.98(19) . .
Ag1 Ag2 Ag3 O1W 120.71(19) . .
C6 Ag2 Ag3 O1 62.1(3) . 2_655
O7 Ag2 Ag3 O1 -171.6(3) . 2_655
O3 Ag2 Ag3 O1 -57.7(3) 1_455 2_655
Ag4 Ag2 Ag3 O1 123.54(19) . 2_655
Ag1 Ag2 Ag3 O1 7.23(19) . 2_655
C6 Ag2 Ag3 O6 -86.5(3) . .
O7 Ag2 Ag3 O6 39.9(3) . .
O3 Ag2 Ag3 O6 153.7(3) 1_455 .
Ag4 Ag2 Ag3 O6 -25.02(18) . .
Ag1 Ag2 Ag3 O6 -141.33(18) . .
C6 Ag2 Ag3 Ag4 -61.4(2) . .
O7 Ag2 Ag3 Ag4 64.9(3) . .
O3 Ag2 Ag3 Ag4 178.7(2) 1_455 .
Ag1 Ag2 Ag3 Ag4 -116.31(3) . .
C6 Ag2 Ag3 Ag1 54.9(2) . .
O7 Ag2 Ag3 Ag1 -178.8(3) . .
O3 Ag2 Ag3 Ag1 -65.0(2) 1_455 .
Ag4 Ag2 Ag3 Ag1 116.31(3) . .
N1 Ag1 Ag3 C6 144.9(3) . .
O9 Ag1 Ag3 C6 -111.8(4) 4_565 .
C5 Ag1 Ag3 C6 -21.5(3) . .
Ag2 Ag1 Ag3 C6 55.9(2) . .
N1 Ag1 Ag3 O1W -10.4(3) . .
C6 Ag1 Ag3 O1W -155.4(3) . .
O9 Ag1 Ag3 O1W 92.8(4) 4_565 .
C5 Ag1 Ag3 O1W -176.9(3) . .
Ag2 Ag1 Ag3 O1W -99.5(2) . .
N1 Ag1 Ag3 O1 -85.5(2) . 2_655
C6 Ag1 Ag3 O1 129.6(3) . 2_655
O9 Ag1 Ag3 O1 17.8(3) 4_565 2_655
C5 Ag1 Ag3 O1 108.1(2) . 2_655
Ag2 Ag1 Ag3 O1 -174.52(14) . 2_655
N1 Ag1 Ag3 O6 -147.5(3) . .
C6 Ag1 Ag3 O6 67.5(3) . .
O9 Ag1 Ag3 O6 -44.3(4) 4_565 .
C5 Ag1 Ag3 O6 46.0(3) . .
Ag2 Ag1 Ag3 O6 123.4(2) . .
N1 Ag1 Ag3 Ag2 89.06(17) . .
C6 Ag1 Ag3 Ag2 -55.9(2) . .
O9 Ag1 Ag3 Ag2 -167.7(3) 4_565 .
C5 Ag1 Ag3 Ag2 -77.40(15) . .
N1 Ag1 Ag3 Ag4 141.48(16) . .
C6 Ag1 Ag3 Ag4 -3.5(2) . .
O9 Ag1 Ag3 Ag4 -115.3(3) 4_565 .
C5 Ag1 Ag3 Ag4 -24.98(15) . .
Ag2 Ag1 Ag3 Ag4 52.42(3) . .
C6 Ag2 Ag4 N2 146.9(3) . 4_666
O7 Ag2 Ag4 N2 -40.7(2) . 4_666
O3 Ag2 Ag4 N2 -88.9(6) 1_455 4_666
Ag3 Ag2 Ag4 N2 87.58(17) . 4_666
Ag1 Ag2 Ag4 N2 139.86(17) . 4_666
O7 Ag2 Ag4 C6 172.3(3) . .
O3 Ag2 Ag4 C6 124.1(7) 1_455 .
Ag3 Ag2 Ag4 C6 -59.4(2) . .
Ag1 Ag2 Ag4 C6 -7.1(2) . .
C6 Ag2 Ag4 O1 -84.2(3) . .
O7 Ag2 Ag4 O1 88.1(2) . .
O3 Ag2 Ag4 O1 39.9(6) 1_455 .
Ag3 Ag2 Ag4 O1 -143.57(14) . .
Ag1 Ag2 Ag4 O1 -91.29(14) . .
C6 Ag2 Ag4 Ag3 59.4(2) . .
O7 Ag2 Ag4 Ag3 -128.31(17) . .
O3 Ag2 Ag4 Ag3 -176.5(6) 1_455 .
Ag1 Ag2 Ag4 Ag3 52.28(2) . .
C6 Ag3 Ag4 N2 -175.8(3) . 4_666
O1W Ag3 Ag4 N2 -21.6(3) . 4_666
O1 Ag3 Ag4 N2 117.4(2) 2_655 4_666
O6 Ag3 Ag4 N2 42.7(2) . 4_666
Ag2 Ag3 Ag4 N2 -117.13(16) . 4_666
Ag1 Ag3 Ag4 N2 -172.45(16) . 4_666
O1W Ag3 Ag4 C6 154.2(3) . .
O1 Ag3 Ag4 C6 -66.9(3) 2_655 .
O6 Ag3 Ag4 C6 -141.5(3) . .
Ag2 Ag3 Ag4 C6 58.6(2) . .
Ag1 Ag3 Ag4 C6 3.3(2) . .
C6 Ag3 Ag4 O1 0.0(3) . .
O1W Ag3 Ag4 O1 154.2(3) . .
O1 Ag3 Ag4 O1 -66.9(2) 2_655 .
O6 Ag3 Ag4 O1 -141.5(2) . .
Ag2 Ag3 Ag4 O1 58.6(2) . .
Ag1 Ag3 Ag4 O1 3.3(2) . .
C6 Ag3 Ag4 Ag2 -58.6(2) . .
O1W Ag3 Ag4 Ag2 95.5(2) . .
O1 Ag3 Ag4 Ag2 -125.50(19) 2_655 .
O6 Ag3 Ag4 Ag2 159.87(15) . .
Ag1 Ag3 Ag4 Ag2 -55.31(3) . .
N2 C3 C4 C2 -1.8(9) 1_655 1_655
N2 C3 C4 C5 177.8(6) 1_655 .
C3 C4 C5 C6 178(100) . .
C2 C4 C5 C6 -2(6) 1_655 .
C3 C4 C5 Ag1 -26.0(8) . .
C2 C4 C5 Ag1 153.6(5) 1_655 .
N1 Ag1 C5 C6 -87.2(10) . .
O9 Ag1 C5 C6 133.6(4) 4_565 .
Ag3 Ag1 C5 C6 33.8(4) . .
Ag2 Ag1 C5 C6 -25.2(4) . .
N1 Ag1 C5 C4 95.8(10) . .
C6 Ag1 C5 C4 -177.0(8) . .
O9 Ag1 C5 C4 -43.4(5) 4_565 .
Ag3 Ag1 C5 C4 -143.2(5) . .
Ag2 Ag1 C5 C4 157.9(5) . .
C4 C5 C6 Ag2 -112(6) . .
Ag1 C5 C6 Ag2 91.2(9) . .
C4 C5 C6 Ag3 72(6) . .
Ag1 C5 C6 Ag3 -84.9(6) . .
C4 C5 C6 Ag1 157(6) . .
C4 C5 C6 Ag4 -18(6) . .
Ag1 C5 C6 Ag4 -175.4(4) . .
O7 Ag2 C6 C5 88.6(10) . .
O3 Ag2 C6 C5 -62.1(11) 1_455 .
Ag3 Ag2 C6 C5 -177.2(11) . .
Ag4 Ag2 C6 C5 99.6(10) . .
Ag1 Ag2 C6 C5 -90.3(10) . .
O7 Ag2 C6 Ag3 -94.2(3) . .
O3 Ag2 C6 Ag3 115.1(3) 1_455 .
Ag4 Ag2 C6 Ag3 -83.26(19) . .
Ag1 Ag2 C6 Ag3 86.9(2) . .
O7 Ag2 C6 Ag1 178.8(2) . .
O3 Ag2 C6 Ag1 28.1(4) 1_455 .
Ag3 Ag2 C6 Ag1 -86.9(2) . .
Ag4 Ag2 C6 Ag1 -170.2(3) . .
O7 Ag2 C6 Ag4 -11.0(4) . .
O3 Ag2 C6 Ag4 -161.7(2) 1_455 .
Ag3 Ag2 C6 Ag4 83.26(19) . .
Ag1 Ag2 C6 Ag4 170.2(3) . .
O1W Ag3 C6 C5 165.7(7) . .
O1 Ag3 C6 C5 37.8(8) 2_655 .
O6 Ag3 C6 C5 -59.0(8) . .
Ag2 Ag3 C6 C5 177.7(9) . .
Ag4 Ag3 C6 C5 -98.9(8) . .
Ag1 Ag3 C6 C5 85.6(7) . .
O1W Ag3 C6 Ag2 -12.0(8) . .
O1 Ag3 C6 Ag2 -139.91(19) 2_655 .
O6 Ag3 C6 Ag2 123.3(2) . .
Ag4 Ag3 C6 Ag2 83.4(2) . .
Ag1 Ag3 C6 Ag2 -92.2(2) . .
O1W Ag3 C6 Ag1 80.1(7) . .
O1 Ag3 C6 Ag1 -47.7(2) 2_655 .
O6 Ag3 C6 Ag1 -144.57(19) . .
Ag2 Ag3 C6 Ag1 92.2(2) . .
Ag4 Ag3 C6 Ag1 175.6(3) . .
O1W Ag3 C6 Ag4 -95.4(7) . .
O1 Ag3 C6 Ag4 136.69(18) 2_655 .
O6 Ag3 C6 Ag4 39.9(3) . .
Ag2 Ag3 C6 Ag4 -83.4(2) . .
Ag1 Ag3 C6 Ag4 -175.6(3) . .
N1 Ag1 C6 C5 153.0(4) . .
O9 Ag1 C6 C5 -51.6(5) 4_565 .
Ag3 Ag1 C6 C5 -133.8(5) . .
Ag2 Ag1 C6 C5 144.6(5) . .
N1 Ag1 C6 Ag2 8.4(5) . .
O9 Ag1 C6 Ag2 163.7(2) 4_565 .
C5 Ag1 C6 Ag2 -144.6(5) . .
Ag3 Ag1 C6 Ag2 81.6(2) . .
N1 Ag1 C6 Ag3 -73.3(4) . .
O9 Ag1 C6 Ag3 82.1(3) 4_565 .
C5 Ag1 C6 Ag3 133.8(5) . .
Ag2 Ag1 C6 Ag3 -81.6(2) . .
N1 Ag1 C6 Ag4 -50.5(18) . .
O9 Ag1 C6 Ag4 104.9(16) 4_565 .
C5 Ag1 C6 Ag4 156.5(19) . .
Ag3 Ag1 C6 Ag4 22.8(14) . .
Ag2 Ag1 C6 Ag4 -58.9(15) . .
N2 Ag4 C6 C5 141.5(5) 4_666 .
O1 Ag4 C6 C5 -47.0(5) . .
Ag2 Ag4 C6 C5 -144.3(6) . .
Ag3 Ag4 C6 C5 133.1(5) . .
N2 Ag4 C6 Ag2 -74.2(5) 4_666 .
O1 Ag4 C6 Ag2 97.4(2) . .
Ag3 Ag4 C6 Ag2 -82.6(2) . .
N2 Ag4 C6 Ag3 8.4(6) 4_666 .
O1 Ag4 C6 Ag3 180.0(2) . .
Ag2 Ag4 C6 Ag3 82.6(2) . .
N2 Ag4 C6 Ag1 -14.5(19) 4_666 .
O1 Ag4 C6 Ag1 157.0(16) . .
Ag2 Ag4 C6 Ag1 59.7(15) . .
Ag3 Ag4 C6 Ag1 -22.9(15) . .
N2 C1 N1 C2 -3.7(10) . .
N2 C1 N1 Ag1 171.6(5) . .
C4 C2 N1 C1 5.2(9) 1_455 .
C4 C2 N1 Ag1 -170.0(5) 1_455 .
C6 Ag1 N1 C1 -143.3(5) . .
O9 Ag1 N1 C1 59.3(5) 4_565 .
C5 Ag1 N1 C1 -79.8(10) . .
Ag3 Ag1 N1 C1 165.4(4) . .
Ag2 Ag1 N1 C1 -137.5(5) . .
C6 Ag1 N1 C2 31.8(7) . .
O9 Ag1 N1 C2 -125.5(5) 4_565 .
C5 Ag1 N1 C2 95.4(10) . .
Ag3 Ag1 N1 C2 -19.4(5) . .
Ag2 Ag1 N1 C2 37.7(5) . .
N1 C1 N2 C3 -0.6(10) . 1_455
N1 C1 N2 Ag4 159.9(5) . 4_465
O2 N3 O1 Ag4 -8.3(7) . .
O3 N3 O1 Ag4 173.2(5) . .
O2 N3 O1 Ag3 167.5(5) . 2_645
O3 N3 O1 Ag3 -10.9(8) . 2_645
N2 Ag4 O1 N3 -50.6(5) 4_666 .
C6 Ag4 O1 N3 134.1(4) . .
Ag2 Ag4 O1 N3 -179.6(4) . .
Ag3 Ag4 O1 N3 134.1(4) . .
N2 Ag4 O1 Ag3 136.0(4) 4_666 2_645
C6 Ag4 O1 Ag3 -39.2(5) . 2_645
Ag2 Ag4 O1 Ag3 7.1(4) . 2_645
Ag3 Ag4 O1 Ag3 -39.2(5) . 2_645
O2 N3 O3 Ag2 -6.2(7) . 1_655
O1 N3 O3 Ag2 172.2(5) . 1_655
O4 N4 O6 Ag3 -0.6(10) . .
O5 N4 O6 Ag3 178.4(5) . .
C6 Ag3 O6 N4 22.0(6) . .
O1W Ag3 O6 N4 -172.1(6) . .
O1 Ag3 O6 N4 -81.9(6) 2_655 .
Ag2 Ag3 O6 N4 76.2(6) . .
Ag4 Ag3 O6 N4 53.4(5) . .
Ag1 Ag3 O6 N4 -25.9(7) . .
O8 N5 O7 Ag2 -10.3(11) . .
O9 N5 O7 Ag2 167.9(9) . .
C6 Ag2 O7 N5 98.5(8) . .
O3 Ag2 O7 N5 -101.4(7) 1_455 .
Ag3 Ag2 O7 N5 37.0(8) . .
Ag4 Ag2 O7 N5 90.0(7) . .
Ag1 Ag2 O7 N5 -109(6) . .
O8 N5 O9 Ag1 -9.0(11) . 4_566
O7 N5 O9 Ag1 172.8(8) . 4_566
